data_7029627
loop_
_publ_author_name
'Zhao, Ning'
'Hou, Guohua'
'Deng, Xuebin'
'Zi, Guofu'
'Walter, Marc D.'

_publ_section_title
;
 Group 4 metal complexes with new chiral pincer NHC-ligands: synthesis,
 structure and catalytic activity.
;
_journal_issue 22
_journal_name_full 'Dalton transactions (Cambridge, England : 2003)'
_journal_page_first 8261
_journal_page_last 8272
_journal_paper_doi 10.1039/c4dt00510d
_journal_volume 43
_journal_year 2014
_chemical_absolute_configuration ad
_chemical_formula_moiety 'C37 H42 Cl N3 O3 Zr'
_chemical_formula_sum 'C37 H42 Cl N3 O3 Zr'
_chemical_formula_weight 703.41
_chemical_name_systematic
;
 ?
;
_space_group_IT_number 19
_symmetry_cell_setting orthorhombic
_symmetry_space_group_name_Hall 'P 2ac 2ab'
_symmetry_space_group_name_H-M 'P 21 21 21'
_atom_sites_solution_hydrogens geom
_atom_sites_solution_primary direct
_atom_sites_solution_secondary difmap
_audit_creation_method SHELXL-97
_cell_angle_alpha 90.00
_cell_angle_beta 90.00
_cell_angle_gamma 90.00
_cell_formula_units_Z 4
_cell_length_a 11.1599(12)
_cell_length_b 14.8336(17)
_cell_length_c 20.608(2)
_cell_measurement_reflns_used 5896
_cell_measurement_temperature 110(2)
_cell_measurement_theta_max 27.55
_cell_measurement_theta_min 2.28
_cell_volume 3411.5(6)
_computing_cell_refinement 'Bruker SMART'
_computing_data_collection 'Bruker SMART'
_computing_data_reduction 'Bruker SAINT'
_computing_molecular_graphics 'Bruker SHELXTL'
_computing_publication_material 'Bruker SHELXTL'
_computing_structure_refinement 'SHELXL-97 (Sheldrick, 1997)'
_computing_structure_solution 'SHELXS-97 (Sheldrick, 1990)'
_diffrn_ambient_temperature 110(2)
_diffrn_measured_fraction_theta_full 0.997
_diffrn_measured_fraction_theta_max 0.997
_diffrn_measurement_device_type 'CCD area detector'
_diffrn_measurement_method 'phi and omega scans'
_diffrn_radiation_monochromator graphite
_diffrn_radiation_source 'fine-focus sealed tube'
_diffrn_radiation_type MoK\a
_diffrn_radiation_wavelength 0.71073
_diffrn_reflns_av_R_equivalents 0.0387
_diffrn_reflns_av_sigmaI/netI 0.0509
_diffrn_reflns_limit_h_max 14
_diffrn_reflns_limit_h_min -14
_diffrn_reflns_limit_k_max 10
_diffrn_reflns_limit_k_min -19
_diffrn_reflns_limit_l_max 26
_diffrn_reflns_limit_l_min -25
_diffrn_reflns_number 20265
_diffrn_reflns_theta_full 27.55
_diffrn_reflns_theta_max 27.55
_diffrn_reflns_theta_min 2.08
_exptl_absorpt_coefficient_mu 0.440
_exptl_absorpt_correction_T_max 0.9656
_exptl_absorpt_correction_T_min 0.8903
_exptl_absorpt_correction_type multi-scan
_exptl_absorpt_process_details SADABS
_exptl_crystal_colour colorless
_exptl_crystal_density_diffrn 1.370
_exptl_crystal_density_method 'not measured'
_exptl_crystal_description block
_exptl_crystal_F_000 1464
_exptl_crystal_size_max 0.27
_exptl_crystal_size_mid 0.12
_exptl_crystal_size_min 0.08
_refine_diff_density_max 0.426
_refine_diff_density_min -0.339
_refine_diff_density_rms 0.055
_refine_ls_abs_structure_details 'Flack H D (1983), Acta Cryst. A39, 876-881'
_refine_ls_abs_structure_Flack -0.01(2)
_refine_ls_extinction_method none
_refine_ls_goodness_of_fit_ref 1.024
_refine_ls_hydrogen_treatment constr
_refine_ls_matrix_type full
_refine_ls_number_parameters 408
_refine_ls_number_reflns 7813
_refine_ls_number_restraints 0
_refine_ls_restrained_S_all 1.024
_refine_ls_R_factor_all 0.0368
_refine_ls_R_factor_gt 0.0316
_refine_ls_shift/su_max 0.001
_refine_ls_shift/su_mean 0.000
_refine_ls_structure_factor_coef Fsqd
_refine_ls_weighting_details 'calc w=1/[\s^2^(Fo^2^)+(0.0273P)^2^+0.0279P] where P=(Fo^2^+2Fc^2^)/3'
_refine_ls_weighting_scheme calc
_refine_ls_wR_factor_gt 0.0632
_refine_ls_wR_factor_ref 0.0653
_reflns_number_gt 7149
_reflns_number_total 7813
_reflns_threshold_expression >2sigma(I)
_cod_data_source_file c4dt00510d2.cif
_cod_data_source_block compound15
_cod_depositor_comments
;
The following automatic conversions were performed:

'_symmetry_cell_setting' value 'Orthorhombic' changed to
'orthorhombic' according to
/usr/data/users/saulius/crontab/automatic-downloads/rss-feeds/RSC/lib/dictionaries/cif_core.dic
dictionary named 'cif_core.dic' version 2.4.2 from
2011-04-26.

'_exptl_absorpt_correction_type' value 'Multi-scan'
changed to 'multi-scan' according to
/usr/data/users/saulius/crontab/automatic-downloads/rss-feeds/RSC/lib/dictionaries/cif_core.dic
dictionary named 'cif_core.dic' version 2.4.2 from 2011-04-26.

Automatic conversion script
Id: cif_fix_values 2281 2013-09-26 08:29:07Z andrius 

 Adding full bibliography for 7029625--7029632.cif.
;
_cod_original_cell_volume 3411.5(7)
_cod_original_sg_symbol_H-M P2(1)2(1)2(1)
_cod_database_code 7029627

loop_
_symmetry_equiv_pos_as_xyz
'x, y, z'
'-x+1/2, -y, z+1/2'
'-x, y+1/2, -z+1/2'
'x+1/2, -y+1/2, -z'

loop_
_atom_site_label
_atom_site_type_symbol
_atom_site_fract_x
_atom_site_fract_y
_atom_site_fract_z
_atom_site_U_iso_or_equiv
_atom_site_adp_type
_atom_site_occupancy
_atom_site_symmetry_multiplicity
_atom_site_calc_flag
_atom_site_refinement_flags
Cl1 Cl -0.15639(6) 0.91780(5) -0.14083(3) 0.02805(15) Uani 1 1 d .
C1 C 0.2552(2) 0.95212(15) -0.06579(10) 0.0168(5) Uani 1 1 d .
C2 C 0.3294(2) 0.90582(17) -0.10846(11) 0.0211(5) Uani 1 1 d .
H2 H 0.2950 0.8705 -0.1421 0.025 Uiso 1 1 calc R
C3 C 0.4540(2) 0.91058(17) -0.10261(11) 0.0236(5) Uani 1 1 d .
H3 H 0.5034 0.8792 -0.1326 0.028 Uiso 1 1 calc R
C4 C 0.50569(19) 0.96056(17) -0.05349(12) 0.0250(5) Uani 1 1 d .
H4 H 0.5903 0.9633 -0.0490 0.030 Uiso 1 1 calc R
C5 C 0.4315(2) 1.00686(17) -0.01062(12) 0.0231(6) Uani 1 1 d .
H5 H 0.4667 1.0415 0.0232 0.028 Uiso 1 1 calc R
C6 C 0.3067(2) 1.00383(15) -0.01585(11) 0.0189(5) Uani 1 1 d .
C7 C 0.2307(2) 1.06191(16) 0.02847(11) 0.0190(5) Uani 1 1 d .
H7A H 0.2845 1.1029 0.0527 0.023 Uiso 1 1 calc R
H7B H 0.1778 1.0998 0.0012 0.023 Uiso 1 1 calc R
C8 C 0.19559(19) 0.99684(15) 0.14339(10) 0.0165(5) Uani 1 1 d .
H8 H 0.2621 0.9517 0.1436 0.020 Uiso 1 1 calc R
C9 C 0.2348(2) 1.07996(16) 0.17898(10) 0.0169(5) Uani 1 1 d .
C10 C 0.1650(2) 1.15773(17) 0.17848(12) 0.0249(6) Uani 1 1 d .
H10 H 0.0939 1.1595 0.1532 0.030 Uiso 1 1 calc R
C11 C 0.1982(2) 1.23290(18) 0.21457(13) 0.0269(6) Uani 1 1 d .
H11 H 0.1499 1.2856 0.2139 0.032 Uiso 1 1 calc R
C12 C 0.3014(2) 1.23062(18) 0.25137(12) 0.0244(6) Uani 1 1 d .
H12 H 0.3242 1.2819 0.2761 0.029 Uiso 1 1 calc R
C13 C 0.3718(2) 1.15379(19) 0.25232(12) 0.0254(6) Uani 1 1 d .
H13 H 0.4428 1.1524 0.2777 0.030 Uiso 1 1 calc R
C14 C 0.3389(2) 1.07916(17) 0.21637(11) 0.0213(5) Uani 1 1 d .
H14 H 0.3878 1.0267 0.2172 0.026 Uiso 1 1 calc R
C15 C 0.08147(19) 0.95360(15) 0.17207(10) 0.0154(5) Uani 1 1 d .
H15 H 0.0324 1.0020 0.1929 0.018 Uiso 1 1 calc R
C16 C 0.10194(19) 0.88010(16) 0.22098(11) 0.0166(5) Uani 1 1 d .
C17 C 0.0818(2) 0.89669(17) 0.28625(11) 0.0219(5) Uani 1 1 d .
H17 H 0.0534 0.9542 0.2995 0.026 Uiso 1 1 calc R
C18 C 0.1026(2) 0.83070(19) 0.33235(12) 0.0269(6) Uani 1 1 d .
H18 H 0.0890 0.8432 0.3770 0.032 Uiso 1 1 calc R
C19 C 0.1431(2) 0.74656(19) 0.31350(12) 0.0270(6) Uani 1 1 d .
H19 H 0.1568 0.7012 0.3452 0.032 Uiso 1 1 calc R
C20 C 0.1638(2) 0.72837(18) 0.24837(12) 0.0266(6) Uani 1 1 d .
H20 H 0.1917 0.6707 0.2352 0.032 Uiso 1 1 calc R
C21 C 0.1434(2) 0.79513(17) 0.20272(11) 0.0218(5) Uani 1 1 d .
H21 H 0.1578 0.7828 0.1582 0.026 Uiso 1 1 calc R
C22 C -0.1026(2) 0.88594(16) 0.11840(11) 0.0182(5) Uani 1 1 d .
H22A H -0.1063 0.8464 0.1571 0.022 Uiso 1 1 calc R
H22B H -0.1204 0.8485 0.0798 0.022 Uiso 1 1 calc R
C23 C -0.19617(18) 0.95850(16) 0.12443(10) 0.0173(5) Uani 1 1 d .
C24 C -0.25324(19) 0.97790(18) 0.18290(11) 0.0216(5) Uani 1 1 d .
H24 H -0.2312 0.9455 0.2208 0.026 Uiso 1 1 calc R
C25 C -0.3412(2) 1.04326(17) 0.18703(11) 0.0225(5) Uani 1 1 d .
H25 H -0.3803 1.0547 0.2271 0.027 Uiso 1 1 calc R
C26 C -0.3718(2) 1.09187(17) 0.13216(12) 0.0221(5) Uani 1 1 d .
H26 H -0.4315 1.1374 0.1347 0.026 Uiso 1 1 calc R
C27 C -0.3158(2) 1.07445(17) 0.07344(11) 0.0195(5) Uani 1 1 d .
H27 H -0.3370 1.1084 0.0361 0.023 Uiso 1 1 calc R
C28 C -0.22875(19) 1.00779(16) 0.06879(10) 0.0170(5) Uani 1 1 d .
C29 C 0.05800(17) 0.96744(16) 0.05972(9) 0.0162(5) Uani 1 1 d .
C30 C -0.0998(2) 0.73822(16) -0.05041(14) 0.0275(6) Uani 1 1 d .
H30A H -0.1690 0.7620 -0.0752 0.033 Uiso 1 1 calc R
H30B H -0.1296 0.6984 -0.0154 0.033 Uiso 1 1 calc R
C31 C -0.0131(3) 0.68818(19) -0.09478(13) 0.0392(8) Uani 1 1 d .
H31A H -0.0164 0.7124 -0.1395 0.047 Uiso 1 1 calc R
H31B H -0.0315 0.6229 -0.0959 0.047 Uiso 1 1 calc R
C32 C 0.1108(3) 0.70533(19) -0.06396(14) 0.0375(7) Uani 1 1 d .
H32A H 0.1471 0.6483 -0.0487 0.045 Uiso 1 1 calc R
H32B H 0.1658 0.7342 -0.0954 0.045 Uiso 1 1 calc R
C33 C 0.0847(2) 0.76772(17) -0.00752(13) 0.0252(6) Uani 1 1 d .
H33A H 0.0769 0.7332 0.0334 0.030 Uiso 1 1 calc R
H33B H 0.1493 0.8129 -0.0024 0.030 Uiso 1 1 calc R
C34 C -0.1087(2) 1.17123(17) -0.05718(12) 0.0268(6) Uani 1 1 d .
H34A H -0.1871 1.1409 -0.0517 0.032 Uiso 1 1 calc R
H34B H -0.1154 1.2131 -0.0944 0.032 Uiso 1 1 calc R
C35 C -0.0800(3) 1.22479(19) 0.00374(14) 0.0388(7) Uani 1 1 d .
H35A H -0.0689 1.1833 0.0403 0.058 Uiso 1 1 calc R
H35B H -0.1462 1.2661 0.0133 0.058 Uiso 1 1 calc R
H35C H -0.0063 1.2595 -0.0031 0.058 Uiso 1 1 calc R
C36 C 0.0791(2) 1.14074(18) -0.11296(12) 0.0246(6) Uani 1 1 d .
H36A H 0.1544 1.1073 -0.1050 0.029 Uiso 1 1 calc R
H36B H 0.0928 1.2044 -0.1006 0.029 Uiso 1 1 calc R
C37 C 0.0494(3) 1.1363(2) -0.18429(12) 0.0387(7) Uani 1 1 d .
H37A H 0.0354 1.0734 -0.1968 0.058 Uiso 1 1 calc R
H37B H 0.1163 1.1607 -0.2095 0.058 Uiso 1 1 calc R
H37C H -0.0230 1.1718 -0.1929 0.058 Uiso 1 1 calc R
N1 N 0.15588(16) 1.01291(13) 0.07549(8) 0.0172(4) Uani 1 1 d .
N2 N 0.01904(16) 0.92298(13) 0.11244(8) 0.0155(4) Uani 1 1 d .
N3 N -0.01628(17) 1.10287(13) -0.07146(9) 0.0197(4) Uani 1 1 d .
O1 O 0.13541(13) 0.94859(10) -0.07376(7) 0.0176(4) Uani 1 1 d .
O2 O -0.17780(13) 0.98895(11) 0.01094(7) 0.0175(3) Uani 1 1 d .
O3 O -0.02756(14) 0.81097(10) -0.02424(7) 0.0203(3) Uani 1 1 d .
Zr1 Zr -0.034364(18) 0.970104(15) -0.046475(10) 0.01488(5) Uani 1 1 d .

loop_
_atom_site_aniso_label
_atom_site_aniso_U_11
_atom_site_aniso_U_22
_atom_site_aniso_U_33
_atom_site_aniso_U_23
_atom_site_aniso_U_13
_atom_site_aniso_U_12
Cl1 0.0303(3) 0.0345(4) 0.0194(3) -0.0034(3) -0.0083(3) -0.0022(3)
C1 0.0175(11) 0.0161(12) 0.0167(11) 0.0072(9) 0.0000(8) -0.0007(9)
C2 0.0236(12) 0.0210(13) 0.0188(12) 0.0026(10) -0.0003(10) -0.0006(11)
C3 0.0215(12) 0.0252(13) 0.0241(12) 0.0069(11) 0.0046(10) 0.0055(12)
C4 0.0166(10) 0.0285(13) 0.0298(13) 0.0083(13) -0.0014(9) 0.0010(10)
C5 0.0222(12) 0.0251(13) 0.0221(12) 0.0064(11) -0.0031(9) -0.0029(10)
C6 0.0203(11) 0.0173(12) 0.0190(11) 0.0051(10) 0.0001(9) -0.0028(9)
C7 0.0184(11) 0.0178(11) 0.0209(12) 0.0018(9) -0.0018(9) -0.0043(10)
C8 0.0167(11) 0.0183(12) 0.0145(10) -0.0001(9) -0.0030(9) 0.0006(9)
C9 0.0147(11) 0.0217(12) 0.0145(11) 0.0013(10) 0.0011(9) -0.0020(10)
C10 0.0254(13) 0.0238(13) 0.0256(13) -0.0065(11) -0.0087(11) 0.0045(11)
C11 0.0315(14) 0.0195(13) 0.0296(14) -0.0037(12) -0.0015(12) 0.0033(11)
C12 0.0274(14) 0.0247(14) 0.0212(13) -0.0058(11) 0.0023(10) -0.0101(11)
C13 0.0207(13) 0.0346(15) 0.0209(13) -0.0044(12) -0.0042(10) -0.0038(12)
C14 0.0207(12) 0.0231(13) 0.0202(12) -0.0004(11) -0.0025(10) 0.0010(11)
C15 0.0161(10) 0.0146(12) 0.0155(11) -0.0016(9) -0.0009(9) 0.0004(9)
C16 0.0123(10) 0.0211(12) 0.0165(11) -0.0002(10) -0.0019(9) -0.0013(10)
C17 0.0218(12) 0.0245(13) 0.0193(12) -0.0022(11) -0.0010(10) 0.0000(11)
C18 0.0241(13) 0.0411(16) 0.0155(12) -0.0001(12) -0.0003(10) 0.0025(12)
C19 0.0248(13) 0.0363(16) 0.0201(13) 0.0122(12) -0.0023(10) 0.0050(12)
C20 0.0282(14) 0.0245(14) 0.0273(14) 0.0024(12) -0.0003(11) 0.0079(12)
C21 0.0255(13) 0.0238(13) 0.0160(12) 0.0017(11) 0.0002(10) 0.0033(11)
C22 0.0203(12) 0.0197(12) 0.0147(11) 0.0048(10) -0.0030(9) -0.0066(10)
C23 0.0130(10) 0.0189(13) 0.0199(11) -0.0001(10) -0.0022(8) -0.0068(10)
C24 0.0199(11) 0.0275(13) 0.0172(11) 0.0004(11) -0.0014(9) -0.0092(12)
C25 0.0185(11) 0.0296(15) 0.0194(11) -0.0086(11) 0.0034(9) -0.0051(11)
C26 0.0146(11) 0.0212(13) 0.0304(14) -0.0077(11) 0.0016(10) -0.0014(10)
C27 0.0165(11) 0.0219(12) 0.0200(11) 0.0002(10) -0.0026(9) -0.0055(10)
C28 0.0139(10) 0.0198(12) 0.0171(11) -0.0028(9) 0.0008(8) -0.0050(9)
C29 0.0149(10) 0.0135(9) 0.0202(12) -0.0006(10) 0.0002(8) 0.0011(10)
C30 0.0292(13) 0.0225(13) 0.0308(14) 0.0030(13) -0.0022(13) -0.0103(11)
C31 0.065(2) 0.0225(14) 0.0299(14) -0.0051(12) 0.0096(14) -0.0072(14)
C32 0.0381(16) 0.0252(14) 0.0492(19) 0.0019(13) 0.0205(13) 0.0040(13)
C33 0.0207(12) 0.0189(13) 0.0359(15) 0.0051(12) 0.0000(11) 0.0010(11)
C34 0.0328(14) 0.0220(13) 0.0258(14) 0.0047(11) 0.0015(11) 0.0089(11)
C35 0.060(2) 0.0246(15) 0.0321(16) -0.0038(13) 0.0073(14) 0.0069(14)
C36 0.0239(13) 0.0217(13) 0.0281(14) 0.0061(11) 0.0004(10) 0.0008(11)
C37 0.0338(15) 0.058(2) 0.0243(14) 0.0115(14) 0.0055(12) 0.0029(16)
N1 0.0176(9) 0.0200(11) 0.0139(9) 0.0000(8) -0.0012(7) -0.0020(8)
N2 0.0138(9) 0.0189(10) 0.0137(9) 0.0012(8) -0.0040(8) -0.0015(8)
N3 0.0233(11) 0.0183(10) 0.0174(9) 0.0017(8) -0.0006(8) 0.0013(9)
O1 0.0143(7) 0.0213(10) 0.0172(7) 0.0016(7) -0.0007(6) -0.0001(7)
O2 0.0155(7) 0.0218(9) 0.0151(8) -0.0006(7) 0.0004(6) 0.0013(7)
O3 0.0160(8) 0.0167(8) 0.0284(9) -0.0027(7) -0.0021(7) 0.0005(7)
Zr1 0.01530(9) 0.01612(10) 0.01321(9) -0.00049(10) -0.00131(9) -0.00025(10)

loop_
_atom_type_symbol
_atom_type_description
_atom_type_scat_dispersion_real
_atom_type_scat_dispersion_imag
_atom_type_scat_source
C C 0.0033 0.0016 'International Tables Vol C Tables 4.2.6.8 and 6.1.1.4'
H H 0.0000 0.0000 'International Tables Vol C Tables 4.2.6.8 and 6.1.1.4'
N N 0.0061 0.0033 'International Tables Vol C Tables 4.2.6.8 and 6.1.1.4'
O O 0.0106 0.0060 'International Tables Vol C Tables 4.2.6.8 and 6.1.1.4'
Cl Cl 0.1484 0.1585 'International Tables Vol C Tables 4.2.6.8 and 6.1.1.4'
Zr Zr -2.9673 0.5597 'International Tables Vol C Tables 4.2.6.8 and 6.1.1.4'

loop_
_geom_angle_atom_site_label_1
_geom_angle_atom_site_label_2
_geom_angle_atom_site_label_3
_geom_angle
O1 C1 C2 119.7(2)
O1 C1 C6 121.1(2)
C2 C1 C6 119.3(2)
C1 C2 C3 120.9(2)
C1 C2 H2 119.6
C3 C2 H2 119.6
C4 C3 C2 120.4(2)
C4 C3 H3 119.8
C2 C3 H3 119.8
C3 C4 C5 118.8(2)
C3 C4 H4 120.6
C5 C4 H4 120.6
C4 C5 C6 121.9(2)
C4 C5 H5 119.1
C6 C5 H5 119.1
C5 C6 C1 118.8(2)
C5 C6 C7 119.5(2)
C1 C6 C7 121.5(2)
N1 C7 C6 115.72(19)
N1 C7 H7A 108.4
C6 C7 H7A 108.4
N1 C7 H7B 108.3
C6 C7 H7B 108.3
H7A C7 H7B 107.4
N1 C8 C9 114.53(18)
N1 C8 C15 100.43(16)
C9 C8 C15 113.27(18)
N1 C8 H8 109.4
C9 C8 H8 109.4
C15 C8 H8 109.4
C10 C9 C14 118.5(2)
C10 C9 C8 121.0(2)
C14 C9 C8 120.4(2)
C11 C10 C9 120.8(2)
C11 C10 H10 119.6
C9 C10 H10 119.6
C12 C11 C10 119.8(2)
C12 C11 H11 120.1
C10 C11 H11 120.1
C11 C12 C13 120.1(2)
C11 C12 H12 119.9
C13 C12 H12 119.9
C14 C13 C12 120.1(2)
C14 C13 H13 120.0
C12 C13 H13 120.0
C13 C14 C9 120.7(2)
C13 C14 H14 119.6
C9 C14 H14 119.6
N2 C15 C16 113.88(18)
N2 C15 C8 101.39(16)
C16 C15 C8 115.66(18)
N2 C15 H15 108.5
C16 C15 H15 108.5
C8 C15 H15 108.5
C17 C16 C21 118.4(2)
C17 C16 C15 119.9(2)
C21 C16 C15 121.7(2)
C18 C17 C16 120.9(2)
C18 C17 H17 119.5
C16 C17 H17 119.5
C19 C18 C17 120.0(2)
C19 C18 H18 120.0
C17 C18 H18 120.0
C18 C19 C20 120.1(2)
C18 C19 H19 120.0
C20 C19 H19 120.0
C21 C20 C19 119.4(2)
C21 C20 H20 120.3
C19 C20 H20 120.3
C20 C21 C16 121.2(2)
C20 C21 H21 119.4
C16 C21 H21 119.4
N2 C22 C23 112.38(19)
N2 C22 H22A 109.1
C23 C22 H22A 109.1
N2 C22 H22B 109.1
C23 C22 H22B 109.1
H22A C22 H22B 107.9
C24 C23 C28 118.6(2)
C24 C23 C22 122.4(2)
C28 C23 C22 118.9(2)
C25 C24 C23 121.5(2)
C25 C24 H24 119.2
C23 C24 H24 119.2
C24 C25 C26 119.4(2)
C24 C25 H25 120.3
C26 C25 H25 120.3
C25 C26 C27 120.3(2)
C25 C26 H26 119.8
C27 C26 H26 119.8
C26 C27 C28 120.5(2)
C26 C27 H27 119.7
C28 C27 H27 119.7
O2 C28 C27 120.2(2)
O2 C28 C23 120.2(2)
C27 C28 C23 119.6(2)
N1 C29 N2 108.57(17)
N1 C29 Zr1 124.41(15)
N2 C29 Zr1 127.00(14)
O3 C30 C31 103.40(19)
O3 C30 H30A 111.1
C31 C30 H30A 111.1
O3 C30 H30B 111.1
C31 C30 H30B 111.1
H30A C30 H30B 109.0
C30 C31 C32 104.0(2)
C30 C31 H31A 111.0
C32 C31 H31A 111.0
C30 C31 H31B 111.0
C32 C31 H31B 111.0
H31A C31 H31B 109.0
C33 C32 C31 104.2(2)
C33 C32 H32A 110.9
C31 C32 H32A 110.9
C33 C32 H32B 110.9
C31 C32 H32B 110.9
H32A C32 H32B 108.9
O3 C33 C32 104.7(2)
O3 C33 H33A 110.8
C32 C33 H33A 110.8
O3 C33 H33B 110.8
C32 C33 H33B 110.8
H33A C33 H33B 108.9
N3 C34 C35 112.1(2)
N3 C34 H34A 109.2
C35 C34 H34A 109.2
N3 C34 H34B 109.2
C35 C34 H34B 109.2
H34A C34 H34B 107.9
C34 C35 H35A 109.5
C34 C35 H35B 109.5
H35A C35 H35B 109.5
C34 C35 H35C 109.5
H35A C35 H35C 109.5
H35B C35 H35C 109.5
N3 C36 C37 112.9(2)
N3 C36 H36A 109.0
C37 C36 H36A 109.0
N3 C36 H36B 109.0
C37 C36 H36B 109.0
H36A C36 H36B 107.8
C36 C37 H37A 109.5
C36 C37 H37B 109.5
H37A C37 H37B 109.5
C36 C37 H37C 109.5
H37A C37 H37C 109.5
H37B C37 H37C 109.5
C29 N1 C7 123.93(18)
C29 N1 C8 113.27(18)
C7 N1 C8 121.99(17)
C29 N2 C22 123.38(17)
C29 N2 C15 111.57(17)
C22 N2 C15 118.62(17)
C36 N3 C34 110.97(19)
C36 N3 Zr1 125.68(16)
C34 N3 Zr1 122.83(15)
C1 O1 Zr1 153.92(14)
C28 O2 Zr1 152.12(13)
C33 O3 C30 103.87(17)
C33 O3 Zr1 120.46(13)
C30 O3 Zr1 129.89(14)
O1 Zr1 O2 160.25(6)
O1 Zr1 N3 89.39(7)
O2 Zr1 N3 95.33(7)
O1 Zr1 O3 82.37(6)
O2 Zr1 O3 92.84(6)
N3 Zr1 O3 171.68(7)
O1 Zr1 C29 81.27(6)
O2 Zr1 C29 78.99(6)
N3 Zr1 C29 101.62(8)
O3 Zr1 C29 78.36(7)
O1 Zr1 Cl1 104.35(5)
O2 Zr1 Cl1 93.86(5)
N3 Zr1 Cl1 99.03(6)
O3 Zr1 Cl1 81.99(4)
C29 Zr1 Cl1 158.67(6)

loop_
_geom_bond_atom_site_label_1
_geom_bond_atom_site_label_2
_geom_bond_distance
Cl1 Zr1 2.4976(6)
C1 O1 1.348(3)
C1 C2 1.390(3)
C1 C6 1.407(3)
C2 C3 1.397(3)
C2 H2 0.9500
C3 C4 1.381(3)
C3 H3 0.9500
C4 C5 1.392(3)
C4 H4 0.9500
C5 C6 1.397(3)
C5 H5 0.9500
C6 C7 1.515(3)
C7 N1 1.471(3)
C7 H7A 0.9900
C7 H7B 0.9900
C8 N1 1.487(3)
C8 C9 1.500(3)
C8 C15 1.544(3)
C8 H8 1.0000
C9 C10 1.392(3)
C9 C14 1.394(3)
C10 C11 1.391(3)
C10 H10 0.9500
C11 C12 1.379(4)
C11 H11 0.9500
C12 C13 1.385(4)
C12 H12 0.9500
C13 C14 1.382(3)
C13 H13 0.9500
C14 H14 0.9500
C15 N2 1.484(3)
C15 C16 1.502(3)
C15 H15 1.0000
C16 C17 1.386(3)
C16 C21 1.394(3)
C17 C18 1.383(3)
C17 H17 0.9500
C18 C19 1.383(4)
C18 H18 0.9500
C19 C20 1.388(3)
C19 H19 0.9500
C20 C21 1.385(3)
C20 H20 0.9500
C21 H21 0.9500
C22 N2 1.469(3)
C22 C23 1.505(3)
C22 H22A 0.9900
C22 H22B 0.9900
C23 C24 1.393(3)
C23 C28 1.408(3)
C24 C25 1.382(3)
C24 H24 0.9500
C25 C26 1.384(3)
C25 H25 0.9500
C26 C27 1.387(3)
C26 H26 0.9500
C27 C28 1.389(3)
C27 H27 0.9500
C28 O2 1.350(3)
C29 N1 1.324(3)
C29 N2 1.343(3)
C29 Zr1 2.419(2)
C30 O3 1.451(3)
C30 C31 1.525(4)
C30 H30A 0.9900
C30 H30B 0.9900
C31 C32 1.542(4)
C31 H31A 0.9900
C31 H31B 0.9900
C32 C33 1.515(4)
C32 H32A 0.9900
C32 H32B 0.9900
C33 O3 1.449(3)
C33 H33A 0.9900
C33 H33B 0.9900
C34 N3 1.476(3)
C34 C35 1.520(4)
C34 H34A 0.9900
C34 H34B 0.9900
C35 H35A 0.9800
C35 H35B 0.9800
C35 H35C 0.9800
C36 N3 1.476(3)
C36 C37 1.508(3)
C36 H36A 0.9900
C36 H36B 0.9900
C37 H37A 0.9800
C37 H37B 0.9800
C37 H37C 0.9800
N3 Zr1 2.046(2)
O1 Zr1 2.0020(15)
O2 Zr1 2.0101(14)
O3 Zr1 2.4058(16)
